data_4064191
loop_
_publ_author_name
'Eguillor, Beatriz'
'Esteruelas, Miguel A.'
'Garc\'ia-Raboso, Jorge'
'Oliv\'an, Montserrat'
'O\~nate, Enrique'
'Pastor, Isidro M.'
'Pe\~nafiel, Itziar'
'Yus, Miguel'

_publ_section_title
;
 Osmium NHC Complexes from Alcohol-Functionalized Imidazoles and
 Imidazolium Salts
;
_journal_issue 6
_journal_name_full Organometallics
_journal_page_first 1658
_journal_paper_doi 10.1021/om101173e
_journal_volume 30
_journal_year 2011
_chemical_formula_moiety 'C29 H54 N2 O Os P2, C1.25 H3'
_chemical_formula_sum 'C30.25 H57 N2 O Os P2'
_chemical_formula_weight 716.92
_chemical_name_systematic
; 
 ? 
;
_space_group_IT_number 88
_symmetry_cell_setting tetragonal
_symmetry_space_group_name_Hall '-I 4ad'
_symmetry_space_group_name_H-M 'I 41/a :2'
_atom_sites_solution_hydrogens geom
_atom_sites_solution_primary direct
_atom_sites_solution_secondary difmap
_audit_creation_method SHELXL-97
_cell_angle_alpha 90.00
_cell_angle_beta 90.00
_cell_angle_gamma 90.00
_cell_formula_units_Z 16
_cell_length_a 35.231(9)
_cell_length_b 35.231(9)
_cell_length_c 11.818(4)
_cell_measurement_reflns_used 4674
_cell_measurement_temperature 100(2)
_cell_measurement_theta_max 26
_cell_measurement_theta_min 2
_cell_volume 14669(7)
_computing_cell_refinement 'SAINT+ v. 6.1 (Bruker AXS, 2000)'
_computing_data_collection 'SMART v. 5.625 (Bruker AXS, 2000)'
_computing_data_reduction 'SAINT+ v. 6.1 (Bruker AXS, 2000)'
_computing_molecular_graphics 'XP, SHELXTL v. 6.1 (Bruker, 2000)'
_computing_publication_material 'XCIF, SHELXTL v. 6.1 (Bruker, 2000)'
_computing_structure_refinement 'SHELXL-97 (Sheldrick, 1997)'
_computing_structure_solution 'SHELXS-97 (Sheldrick, 1990)'
_diffrn_ambient_temperature 100(2)
_diffrn_detector_area_resol_mean 8.26
_diffrn_measured_fraction_theta_full 0.997
_diffrn_measured_fraction_theta_max 0.939
_diffrn_measurement_device_type 'Bruker SMART APEX CCD system'
_diffrn_measurement_method '\w rotations with narrow frames'
_diffrn_radiation_monochromator graphite
_diffrn_radiation_source 'fine-focus sealed tube'
_diffrn_radiation_type MoK\a
_diffrn_radiation_wavelength 0.71073
_diffrn_reflns_av_R_equivalents 0.1102
_diffrn_reflns_av_sigmaI/netI 0.1638
_diffrn_reflns_limit_h_max 31
_diffrn_reflns_limit_h_min -47
_diffrn_reflns_limit_k_max 45
_diffrn_reflns_limit_k_min -42
_diffrn_reflns_limit_l_max 16
_diffrn_reflns_limit_l_min -15
_diffrn_reflns_number 47362
_diffrn_reflns_theta_full 27.50
_diffrn_reflns_theta_max 28.87
_diffrn_reflns_theta_min 1.82
_diffrn_standards_decay_% 'no decay'
_exptl_absorpt_coefficient_mu 3.586
_exptl_absorpt_correction_T_max 0.801
_exptl_absorpt_correction_T_min 0.694
_exptl_absorpt_correction_type multi-scan
_exptl_absorpt_process_details
;
Absorption correction performed with SADABS program. This is based on the
method of Blessing: Blessing, R. H., Acta Crystallogr., Sect. A 1995, 51, 33.

SADABS: Area-Detector Absorption Correction. Bruker-AXS 
within SAINT+ package, v. 6.1 (2000).
;
_exptl_crystal_colour brown
_exptl_crystal_density_diffrn 1.298
_exptl_crystal_density_method 'not measured'
_exptl_crystal_description prism
_exptl_crystal_F_000 5864
_exptl_crystal_size_max 0.14
_exptl_crystal_size_mid 0.03
_exptl_crystal_size_min 0.03
_refine_diff_density_max 0.864
_refine_diff_density_min -0.878
_refine_diff_density_rms 0.120
_refine_ls_extinction_method none
_refine_ls_goodness_of_fit_ref 0.803
_refine_ls_hydrogen_treatment mixed
_refine_ls_matrix_type full
_refine_ls_number_parameters 368
_refine_ls_number_reflns 9055
_refine_ls_number_restraints 23
_refine_ls_restrained_S_all 0.807
_refine_ls_R_factor_all 0.1108
_refine_ls_R_factor_gt 0.0398
_refine_ls_shift/su_max 0.003
_refine_ls_shift/su_mean 0.000
_refine_ls_structure_factor_coef Fsqd
_refine_ls_weighting_details 'calc w=1/[\s^2^(Fo^2^)+(0.0261P)^2^+0.0000P] where P=(Fo^2^+2Fc^2^)/3'
_refine_ls_weighting_scheme calc
_refine_ls_wR_factor_gt 0.0707
_refine_ls_wR_factor_ref 0.0810
_reflns_number_gt 4622
_reflns_number_total 9055
_reflns_threshold_expression >2sigma(I)
_cod_data_source_file om101173e_si_002.cif
_cod_data_source_block mae424as
_cod_original_sg_symbol_H-M I4(1)/a
_cod_database_code 4064191

loop_
_symmetry_equiv_pos_as_xyz
'x, y, z'
'-x+1/2, -y, z+1/2'
'-y+3/4, x+1/4, z+1/4'
'y+3/4, -x+3/4, z+3/4'
'x+1/2, y+1/2, z+1/2'
'-x+1, -y+1/2, z+1'
'-y+5/4, x+3/4, z+3/4'
'y+5/4, -x+5/4, z+5/4'
'-x, -y, -z'
'x-1/2, y, -z-1/2'
'y-3/4, -x-1/4, -z-1/4'
'-y-3/4, x-3/4, -z-3/4'
'-x+1/2, -y+1/2, -z+1/2'
'x, y+1/2, -z'
'y-1/4, -x+1/4, -z+1/4'
'-y-1/4, x-1/4, -z-1/4'

loop_
_atom_site_label
_atom_site_type_symbol
_atom_site_fract_x
_atom_site_fract_y
_atom_site_fract_z
_atom_site_U_iso_or_equiv
_atom_site_adp_type
_atom_site_occupancy
_atom_site_symmetry_multiplicity
_atom_site_calc_flag
_atom_site_refinement_flags
_atom_site_disorder_assembly
_atom_site_disorder_group
Os Os 0.168156(7) 0.794403(7) 0.05385(2) 0.02631(7) Uani 1 1 d D . .
H02 H 0.1805(13) 0.8166(10) 0.165(2) 0.031(15) Uiso 1 1 d D . .
H03 H 0.1903(11) 0.7734(12) 0.153(3) 0.030 Uiso 1 1 d D . .
H01 H 0.1654(13) 0.8392(3) 0.062(3) 0.033(15) Uiso 1 1 d D . .
P1 P 0.11069(4) 0.78238(4) 0.14317(13) 0.0246(4) Uani 1 1 d . . .
P2 P 0.23211(5) 0.80457(5) 0.00717(15) 0.0369(4) Uani 1 1 d . B .
O O 0.17181(11) 0.73616(11) -0.0054(3) 0.0322(10) Uani 1 1 d . . .
N1 N 0.12950(13) 0.83873(14) -0.1469(4) 0.0304(12) Uani 1 1 d . . .
H1 H 0.1310 0.8631 -0.1119 0.042(19) Uiso 1 1 d R . .
N2 N 0.13790(12) 0.78083(13) -0.1910(4) 0.0260(11) Uani 1 1 d . . .
C1 C 0.14404(16) 0.80582(17) -0.1053(5) 0.0292(15) Uani 1 1 d . . .
C2 C 0.11562(19) 0.8349(2) -0.2550(6) 0.0356(17) Uani 1 1 d . . .
H2 H 0.1048(15) 0.8513(16) -0.291(5) 0.030 Uiso 1 1 d . . .
C3 C 0.12110(18) 0.79910(19) -0.2830(5) 0.0335(16) Uani 1 1 d . . .
H3 H 0.1153(16) 0.7871(16) -0.341(5) 0.030 Uiso 1 1 d . . .
C4 C 0.14691(17) 0.74149(17) -0.1907(6) 0.0303(15) Uani 1 1 d . . .
H4 H 0.1432(15) 0.7298(15) -0.256(4) 0.030 Uiso 1 1 d . . .
C5 C 0.16271(16) 0.72271(17) -0.1047(6) 0.0292(15) Uani 1 1 d . . .
C6 C 0.17183(16) 0.68149(17) -0.1182(5) 0.0315(15) Uani 1 1 d . . .
C7 C 0.18707(18) 0.66193(18) -0.0300(6) 0.0444(18) Uani 1 1 d . . .
H7 H 0.1908 0.6744 0.0384 0.053 Uiso 1 1 calc R . .
C8 C 0.1974(2) 0.6232(2) -0.0387(7) 0.056(2) Uani 1 1 d . . .
H8 H 0.2079 0.6108 0.0232 0.067 Uiso 1 1 calc R . .
C9 C 0.1919(2) 0.6039(2) -0.1392(7) 0.055(2) Uani 1 1 d . . .
H9 H 0.1991 0.5786 -0.1463 0.066 Uiso 1 1 calc R . .
C10 C 0.17517(18) 0.6232(2) -0.2302(7) 0.049(2) Uani 1 1 d . . .
H10 H 0.1707 0.6105 -0.2979 0.058 Uiso 1 1 calc R . .
C11 C 0.16516(16) 0.66149(17) -0.2199(5) 0.0367(17) Uani 1 1 d . . .
H11 H 0.1540 0.6739 -0.2807 0.044 Uiso 1 1 calc R . .
C12 C 0.06749(14) 0.79700(16) 0.0614(5) 0.0285(14) Uani 1 1 d . . .
H12 H 0.0749 0.8199 0.0200 0.034 Uiso 1 1 calc R . .
C13 C 0.05848(16) 0.76726(17) -0.0299(5) 0.0365(16) Uani 1 1 d . . .
H13A H 0.0460 0.7459 0.0042 0.055 Uiso 1 1 calc R . .
H13B H 0.0816 0.7590 -0.0650 0.055 Uiso 1 1 calc R . .
H13C H 0.0422 0.7783 -0.0861 0.055 Uiso 1 1 calc R . .
C14 C 0.03147(16) 0.80751(18) 0.1247(5) 0.0416(17) Uani 1 1 d . . .
H14A H 0.0119 0.8139 0.0714 0.062 Uiso 1 1 calc R . .
H14B H 0.0364 0.8289 0.1728 0.062 Uiso 1 1 calc R . .
H14C H 0.0234 0.7864 0.1699 0.062 Uiso 1 1 calc R . .
C15 C 0.10321(16) 0.80794(16) 0.2781(4) 0.0277(14) Uani 1 1 d . . .
H15 H 0.0773 0.8024 0.3034 0.033 Uiso 1 1 calc R . .
C16 C 0.10605(17) 0.85149(17) 0.2599(5) 0.0399(17) Uani 1 1 d . . .
H16A H 0.0972 0.8644 0.3265 0.060 Uiso 1 1 calc R . .
H16B H 0.0907 0.8587 0.1964 0.060 Uiso 1 1 calc R . .
H16C H 0.1320 0.8583 0.2457 0.060 Uiso 1 1 calc R . .
C17 C 0.13008(17) 0.79527(19) 0.3722(5) 0.0405(17) Uani 1 1 d . . .
H17A H 0.1558 0.7973 0.3465 0.061 Uiso 1 1 calc R . .
H17B H 0.1248 0.7694 0.3919 0.061 Uiso 1 1 calc R . .
H17C H 0.1265 0.8111 0.4374 0.061 Uiso 1 1 calc R . .
C18 C 0.10180(17) 0.73162(16) 0.1785(5) 0.0346(16) Uani 1 1 d . . .
H18 H 0.0974 0.7192 0.1055 0.041 Uiso 1 1 calc R . .
C19 C 0.06639(17) 0.72317(18) 0.2478(5) 0.0428(18) Uani 1 1 d . . .
H19A H 0.0634 0.6962 0.2555 0.064 Uiso 1 1 calc R . .
H19B H 0.0446 0.7335 0.2103 0.064 Uiso 1 1 calc R . .
H19C H 0.0688 0.7344 0.3214 0.064 Uiso 1 1 calc R . .
C20 C 0.13615(17) 0.71072(17) 0.2294(5) 0.0414(17) Uani 1 1 d . . .
H20A H 0.1391 0.7178 0.3073 0.062 Uiso 1 1 calc R . .
H20B H 0.1587 0.7175 0.1883 0.062 Uiso 1 1 calc R . .
H20C H 0.1322 0.6838 0.2243 0.062 Uiso 1 1 calc R . .
C21 C 0.25767(16) 0.75923(19) -0.0150(5) 0.0379(17) Uani 1 1 d . . .
H21 H 0.2430 0.7458 -0.0731 0.045 Uiso 1 1 calc R . .
C22 C 0.29813(17) 0.7609(2) -0.0617(6) 0.055(2) Uani 1 1 d . . .
H22A H 0.3146 0.7722 -0.0064 0.082 Uiso 1 1 calc R . .
H22B H 0.2985 0.7759 -0.1295 0.082 Uiso 1 1 calc R . .
H22C H 0.3067 0.7357 -0.0785 0.082 Uiso 1 1 calc R . .
C23 C 0.25704(17) 0.7333(2) 0.0866(5) 0.0478(19) Uani 1 1 d . . .
H23A H 0.2661 0.7086 0.0652 0.072 Uiso 1 1 calc R . .
H23B H 0.2315 0.7312 0.1145 0.072 Uiso 1 1 calc R . .
H23C H 0.2731 0.7435 0.1448 0.072 Uiso 1 1 calc R . .
C24 C 0.26156(18) 0.8272(2) 0.1243(7) 0.078(3) Uani 1 1 d D . .
H24A H 0.2708 0.8060 0.1706 0.093 Uiso 0.70 1 calc PR A 1
H24B H 0.2505 0.8523 0.1111 0.093 Uiso 0.30 1 calc PR A 2
C25A C 0.2405(2) 0.8527(3) 0.2041(8) 0.043(2) Uiso 0.70 1 d PDU B 1
H25A H 0.2206 0.8387 0.2403 0.065 Uiso 0.70 1 calc PR B 1
H25B H 0.2299 0.8736 0.1627 0.065 Uiso 0.70 1 calc PR B 1
H25C H 0.2578 0.8622 0.2603 0.065 Uiso 0.70 1 calc PR B 1
C26A C 0.2980(3) 0.8471(4) 0.0766(12) 0.066(4) Uiso 0.70 1 d PDU B 1
H26A H 0.2908 0.8694 0.0353 0.099 Uiso 0.70 1 calc PR B 1
H26B H 0.3112 0.8300 0.0272 0.099 Uiso 0.70 1 calc PR B 1
H26C H 0.3143 0.8541 0.1382 0.099 Uiso 0.70 1 calc PR B 1
C25B C 0.2518(7) 0.8281(9) 0.2476(11) 0.080(7) Uiso 0.30 1 d PDU B 2
H25D H 0.2500 0.8539 0.2725 0.120 Uiso 0.30 1 calc PR B 2
H25E H 0.2713 0.8153 0.2899 0.120 Uiso 0.30 1 calc PR B 2
H25F H 0.2280 0.8155 0.2595 0.120 Uiso 0.30 1 calc PR B 2
C26B C 0.3018(5) 0.8411(10) 0.096(2) 0.050(7) Uiso 0.30 1 d PDU B 2
H26D H 0.3002 0.8628 0.0470 0.075 Uiso 0.30 1 calc PR B 2
H26E H 0.3156 0.8212 0.0589 0.075 Uiso 0.30 1 calc PR B 2
H26F H 0.3146 0.8481 0.1646 0.075 Uiso 0.30 1 calc PR B 2
C27 C 0.24422(18) 0.83207(18) -0.1212(6) 0.0408(17) Uani 1 1 d . . .
H27 H 0.2719 0.8345 -0.1235 0.049 Uiso 1 1 calc R B .
C28 C 0.22790(19) 0.87198(19) -0.1162(7) 0.062(2) Uani 1 1 d . B .
H28A H 0.2372 0.8865 -0.1791 0.093 Uiso 1 1 calc R . .
H28B H 0.2355 0.8839 -0.0467 0.093 Uiso 1 1 calc R . .
H28C H 0.2007 0.8707 -0.1195 0.093 Uiso 1 1 calc R . .
C29 C 0.23201(18) 0.8123(2) -0.2299(5) 0.0490(19) Uani 1 1 d . B .
H29A H 0.2048 0.8124 -0.2351 0.073 Uiso 1 1 calc R . .
H29B H 0.2410 0.7866 -0.2295 0.073 Uiso 1 1 calc R . .
H29C H 0.2425 0.8255 -0.2938 0.073 Uiso 1 1 calc R . .
C30 C 0.1830(7) 0.8856(5) 0.5434(17) 0.039(4) Uiso 0.25 1 d PDU . .
C31 C 0.1937(8) 0.9060(5) 0.4345(15) 0.056(4) Uiso 0.25 1 d PDU . .
C32 C 0.2060(8) 0.9472(5) 0.4542(15) 0.060(4) Uiso 0.25 1 d PDU . .
C33 C 0.2136(8) 0.9686(5) 0.3428(18) 0.065(4) Uiso 0.25 1 d PDU . .
C34 C 0.2125(9) 0.9428(8) 0.2382(16) 0.077(5) Uiso 0.25 1 d PDU . .

loop_
_atom_site_aniso_label
_atom_site_aniso_U_11
_atom_site_aniso_U_22
_atom_site_aniso_U_33
_atom_site_aniso_U_23
_atom_site_aniso_U_13
_atom_site_aniso_U_12
Os 0.01929(13) 0.03240(15) 0.02724(12) -0.00436(12) 0.00226(12) 0.00132(11)
P1 0.0209(8) 0.0283(9) 0.0246(9) 0.0010(7) 0.0011(7) 0.0010(6)
P2 0.0205(9) 0.0499(12) 0.0405(11) -0.0100(9) 0.0069(8) 0.0001(8)
O 0.032(3) 0.035(3) 0.030(2) -0.002(2) -0.002(2) 0.0054(19)
N1 0.032(3) 0.023(3) 0.036(3) 0.001(3) 0.003(3) 0.001(2)
N2 0.025(3) 0.031(3) 0.022(3) -0.004(3) 0.001(2) 0.001(2)
C1 0.023(3) 0.032(4) 0.033(4) -0.007(3) 0.010(3) -0.010(3)
C2 0.038(4) 0.040(5) 0.028(4) 0.008(3) -0.004(3) -0.004(3)
C3 0.035(4) 0.038(4) 0.028(4) 0.010(3) 0.000(3) -0.004(3)
C4 0.034(4) 0.028(4) 0.029(4) -0.008(3) 0.008(3) -0.001(3)
C5 0.020(3) 0.033(4) 0.034(4) -0.004(3) 0.007(3) 0.004(3)
C6 0.021(3) 0.028(4) 0.046(4) 0.000(3) 0.011(3) 0.000(3)
C7 0.047(4) 0.034(4) 0.052(5) 0.002(4) -0.004(4) 0.005(3)
C8 0.056(5) 0.038(5) 0.074(6) 0.005(4) -0.001(5) 0.007(3)
C9 0.053(5) 0.027(4) 0.085(6) -0.012(4) 0.020(5) -0.002(3)
C10 0.040(4) 0.040(4) 0.067(6) -0.019(4) 0.019(4) -0.011(3)
C11 0.024(4) 0.037(4) 0.048(5) -0.003(3) 0.012(3) -0.001(3)
C12 0.020(3) 0.033(3) 0.033(4) 0.002(3) 0.002(3) 0.002(2)
C13 0.028(4) 0.050(4) 0.032(4) 0.004(3) -0.002(3) -0.004(3)
C14 0.024(4) 0.058(5) 0.042(4) 0.005(4) 0.001(3) 0.011(3)
C15 0.025(3) 0.037(4) 0.021(4) 0.000(3) 0.003(3) 0.001(3)
C16 0.038(4) 0.040(4) 0.042(4) -0.010(3) 0.011(3) 0.000(3)
C17 0.036(4) 0.061(5) 0.024(4) -0.006(3) -0.003(3) 0.004(3)
C18 0.040(4) 0.034(4) 0.030(4) 0.006(3) -0.004(3) -0.003(3)
C19 0.038(4) 0.041(4) 0.050(4) 0.018(3) -0.002(3) -0.008(3)
C20 0.049(4) 0.034(4) 0.041(4) 0.009(3) -0.001(3) 0.007(3)
C21 0.021(3) 0.062(5) 0.030(4) 0.001(3) 0.003(3) 0.010(3)
C22 0.029(4) 0.084(6) 0.052(5) -0.002(4) 0.010(4) 0.009(4)
C23 0.029(4) 0.070(5) 0.044(5) -0.002(4) 0.009(3) 0.012(3)
C24 0.027(4) 0.088(7) 0.118(7) -0.045(6) 0.018(5) -0.026(4)
C27 0.026(4) 0.041(4) 0.056(5) 0.000(4) 0.013(3) -0.002(3)
C28 0.040(5) 0.051(5) 0.096(6) 0.003(5) 0.022(4) 0.000(4)
C29 0.039(4) 0.066(5) 0.042(5) 0.015(4) 0.012(3) 0.008(4)

loop_
_atom_type_symbol
_atom_type_description
_atom_type_scat_dispersion_real
_atom_type_scat_dispersion_imag
_atom_type_scat_source
C C 0.0033 0.0016 'International Tables Vol C Tables 4.2.6.8 and 6.1.1.4'
H H 0.0000 0.0000 'International Tables Vol C Tables 4.2.6.8 and 6.1.1.4'
N N 0.0061 0.0033 'International Tables Vol C Tables 4.2.6.8 and 6.1.1.4'
O O 0.0106 0.0060 'International Tables Vol C Tables 4.2.6.8 and 6.1.1.4'
P P 0.1023 0.0942 'International Tables Vol C Tables 4.2.6.8 and 6.1.1.4'
Os Os -1.2165 7.6030 'International Tables Vol C Tables 4.2.6.8 and 6.1.1.4'

loop_
_geom_angle_atom_site_label_1
_geom_angle_atom_site_label_2
_geom_angle_atom_site_label_3
_geom_angle
C1 Os O 85.21(19)
C1 Os P1 95.11(15)
O Os P1 91.47(11)
C1 Os P2 98.54(15)
O Os P2 90.66(11)
P1 Os P2 166.31(6)
C1 Os H02 139.0(14)
O Os H02 135.7(14)
P1 Os H02 87.3(17)
P2 Os H02 81.7(17)
C1 Os H03 161.0(17)
O Os H03 76.5(17)
P1 Os H03 90.5(17)
P2 Os H03 76.8(17)
H02 Os H03 59(2)
C1 Os H01 80.9(14)
O Os H01 164.9(14)
P1 Os H01 95.7(17)
P2 Os H01 85.5(17)
H02 Os H01 58.2(5)
H03 Os H01 117(2)
C15 P1 C18 104.5(3)
C15 P1 C12 101.3(3)
C18 P1 C12 104.1(3)
C15 P1 Os 115.28(19)
C18 P1 Os 115.1(2)
C12 P1 Os 115.04(19)
C27 P2 C21 102.9(3)
C27 P2 C24 104.6(3)
C21 P2 C24 101.5(3)
C27 P2 Os 119.6(2)
C21 P2 Os 111.6(2)
C24 P2 Os 114.6(2)
C5 O Os 128.2(4)
C1 N1 C2 112.7(5)
C1 N1 H1 126.2
C2 N1 H1 120.7
C1 N2 C3 110.5(5)
C1 N2 C4 126.4(5)
C3 N2 C4 123.2(5)
N1 C1 N2 102.9(5)
N1 C1 Os 129.7(4)
N2 C1 Os 127.4(4)
C3 C2 N1 106.0(6)
C3 C2 H2 128(4)
N1 C2 H2 125(4)
C2 C3 N2 107.9(6)
C2 C3 H3 131(4)
N2 C3 H3 121(4)
C5 C4 N2 125.4(6)
C5 C4 H4 120(4)
N2 C4 H4 115(4)
O C5 C4 127.4(6)
O C5 C6 113.3(6)
C4 C5 C6 119.3(6)
C7 C6 C11 117.7(6)
C7 C6 C5 119.7(6)
C11 C6 C5 122.6(6)
C6 C7 C8 122.3(7)
C6 C7 H7 118.9
C8 C7 H7 118.9
C9 C8 C7 120.1(7)
C9 C8 H8 120.0
C7 C8 H8 120.0
C8 C9 C10 118.5(7)
C8 C9 H9 120.7
C10 C9 H9 120.7
C11 C10 C9 120.5(7)
C11 C10 H10 119.8
C9 C10 H10 119.8
C10 C11 C6 120.9(6)
C10 C11 H11 119.6
C6 C11 H11 119.6
C14 C12 C13 109.9(5)
C14 C12 P1 119.4(4)
C13 C12 P1 110.0(4)
C14 C12 H12 105.5
C13 C12 H12 105.5
P1 C12 H12 105.5
C12 C13 H13A 109.5
C12 C13 H13B 109.5
H13A C13 H13B 109.5
C12 C13 H13C 109.5
H13A C13 H13C 109.5
H13B C13 H13C 109.5
C12 C14 H14A 109.5
C12 C14 H14B 109.5
H14A C14 H14B 109.5
C12 C14 H14C 109.5
H14A C14 H14C 109.5
H14B C14 H14C 109.5
C17 C15 C16 110.5(5)
C17 C15 P1 113.4(4)
C16 C15 P1 110.6(4)
C17 C15 H15 107.3
C16 C15 H15 107.3
P1 C15 H15 107.3
C15 C16 H16A 109.5
C15 C16 H16B 109.5
H16A C16 H16B 109.5
C15 C16 H16C 109.5
H16A C16 H16C 109.5
H16B C16 H16C 109.5
C15 C17 H17A 109.5
C15 C17 H17B 109.5
H17A C17 H17B 109.5
C15 C17 H17C 109.5
H17A C17 H17C 109.5
H17B C17 H17C 109.5
C19 C18 C20 109.9(5)
C19 C18 P1 116.5(4)
C20 C18 P1 114.5(4)
C19 C18 H18 104.9
C20 C18 H18 104.9
P1 C18 H18 104.9
C18 C19 H19A 109.5
C18 C19 H19B 109.5
H19A C19 H19B 109.5
C18 C19 H19C 109.5
H19A C19 H19C 109.5
H19B C19 H19C 109.5
C18 C20 H20A 109.5
C18 C20 H20B 109.5
H20A C20 H20B 109.5
C18 C20 H20C 109.5
H20A C20 H20C 109.5
H20B C20 H20C 109.5
C23 C21 C22 108.9(5)
C23 C21 P2 113.7(4)
C22 C21 P2 118.1(5)
C23 C21 H21 104.9
C22 C21 H21 104.9
P2 C21 H21 104.9
C21 C22 H22A 109.5
C21 C22 H22B 109.5
H22A C22 H22B 109.5
C21 C22 H22C 109.5
H22A C22 H22C 109.5
H22B C22 H22C 109.5
C21 C23 H23A 109.5
C21 C23 H23B 109.5
H23A C23 H23B 109.5
C21 C23 H23C 109.5
H23A C23 H23C 109.5
H23B C23 H23C 109.5
C25B C24 C25A 42.5(11)
C25B C24 C26B 114.6(10)
C25A C24 C26B 113.5(14)
C25B C24 C26A 121.8(13)
C25A C24 C26A 111.2(7)
C26B C24 C26A 12.4(17)
C25B C24 P2 126.3(10)
C25A C24 P2 116.1(6)
C26B C24 P2 118.6(11)
C26A C24 P2 111.9(7)
C25B C24 H24A 63.2
C25A C24 H24A 105.6
C26B C24 H24A 93.4
C26A C24 H24A 105.6
P2 C24 H24A 105.6
C25B C24 H24B 92.5
C25A C24 H24B 50.3
C26B C24 H24B 92.5
C26A C24 H24B 82.3
P2 C24 H24B 92.5
H24A C24 H24B 155.2
C24 C25A H25A 109.5
C24 C25A H25B 109.5
C24 C25A H25C 109.5
C24 C26A H26A 109.5
C24 C26A H26B 109.5
C24 C26A H26C 109.5
C24 C25B H25D 109.5
C24 C25B H25E 109.5
H25D C25B H25E 109.5
C24 C25B H25F 109.5
H25D C25B H25F 109.5
H25E C25B H25F 109.5
C24 C26B H26D 109.5
C24 C26B H26E 109.5
H26D C26B H26E 109.5
C24 C26B H26F 109.5
H26D C26B H26F 109.5
H26E C26B H26F 109.5
C28 C27 C29 110.4(6)
C28 C27 P2 111.4(5)
C29 C27 P2 112.8(4)
C28 C27 H27 107.3
C29 C27 H27 107.3
P2 C27 H27 107.3
C27 C28 H28A 109.5
C27 C28 H28B 109.5
H28A C28 H28B 109.5
C27 C28 H28C 109.5
H28A C28 H28C 109.5
H28B C28 H28C 109.5
C27 C29 H29A 109.5
C27 C29 H29B 109.5
H29A C29 H29B 109.5
C27 C29 H29C 109.5
H29A C29 H29C 109.5
H29B C29 H29C 109.5
C30 C31 C32 112.9(10)
C31 C32 C33 112.5(9)
C34 C33 C32 113.2(9)

loop_
_geom_bond_atom_site_label_1
_geom_bond_atom_site_label_2
_geom_bond_distance
Os C1 2.102(6)
Os O 2.172(4)
Os P1 2.3223(16)
Os P2 2.3474(17)
Os H02 1.584(10)
Os H03 1.588(10)
Os H01 1.585(10)
P1 C15 1.851(6)
P1 C18 1.863(6)
P1 C12 1.875(5)
P2 C27 1.850(7)
P2 C21 1.852(6)
P2 C24 1.904(7)
O C5 1.306(6)
N1 C1 1.360(7)
N1 C2 1.375(7)
N1 H1 0.9551
N2 C1 1.360(7)
N2 C3 1.395(7)
N2 C4 1.422(7)
C2 C3 1.318(9)
C2 H2 0.81(5)
C3 H3 0.83(5)
C4 C5 1.334(8)
C4 H4 0.89(5)
C5 C6 1.496(8)
C6 C7 1.360(8)
C6 C11 1.413(8)
C7 C8 1.416(9)
C7 H7 0.9300
C8 C9 1.383(9)
C8 H8 0.9300
C9 C10 1.403(9)
C9 H9 0.9300
C10 C11 1.399(8)
C10 H10 0.9300
C11 H11 0.9300
C12 C14 1.519(7)
C12 C13 1.537(8)
C12 H12 0.9800
C13 H13A 0.9600
C13 H13B 0.9600
C13 H13C 0.9600
C14 H14A 0.9600
C14 H14B 0.9600
C14 H14C 0.9600
C15 C17 1.527(7)
C15 C16 1.553(8)
C15 H15 0.9800
C16 H16A 0.9600
C16 H16B 0.9600
C16 H16C 0.9600
C17 H17A 0.9600
C17 H17B 0.9600
C17 H17C 0.9600
C18 C19 1.522(8)
C18 C20 1.539(8)
C18 H18 0.9800
C19 H19A 0.9600
C19 H19B 0.9600
C19 H19C 0.9600
C20 H20A 0.9600
C20 H20B 0.9600
C20 H20C 0.9600
C21 C23 1.510(8)
C21 C22 1.529(8)
C21 H21 0.9800
C22 H22A 0.9600
C22 H22B 0.9600
C22 H22C 0.9600
C23 H23A 0.9600
C23 H23B 0.9600
C23 H23C 0.9600
C24 C25B 1.498(9)
C24 C25A 1.500(7)
C24 C26B 1.536(9)
C24 C26A 1.569(8)
C24 H24A 0.9800
C24 H24B 0.9800
C25A H25A 0.9600
C25A H25B 0.9600
C25A H25C 0.9600
C26A H26A 0.9600
C26A H26B 0.9600
C26A H26C 0.9600
C25B H25D 0.9600
C25B H25E 0.9600
C25B H25F 0.9600
C26B H26D 0.9600
C26B H26E 0.9600
C26B H26F 0.9600
C27 C28 1.520(8)
C27 C29 1.524(8)
C27 H27 0.9800
C28 H28A 0.9600
C28 H28B 0.9600
C28 H28C 0.9600
C29 H29A 0.9600
C29 H29B 0.9600
C29 H29C 0.9600
C30 C31 1.522(10)
C31 C32 1.531(10)
C32 C33 1.542(9)
C33 C34 1.535(10)
